data_7708930
loop_
_publ_author_name
'Kajiwara, Yuu'
'Miyata, Seiya'
'Nakai, Hidetaka'

_publ_section_title
;
 Unusual motion of the <i>n</i>-methoxypropyl moiety observed in the
 photochromic crystals of an organorhodium dithionite complex with
 <i>n</i>-methoxypropyltetramethylcyclopentadienyl ligands.
;
_journal_issue 1
_journal_name_full 'Dalton transactions (Cambridge, England : 2003)'
_journal_page_first 48
_journal_page_last 52
_journal_paper_doi 10.1039/d1dt03347f
_journal_volume 51
_journal_year 2021
_chemical_absolute_configuration 'CHOOSE rm ad rmad syn or unk'
_chemical_formula_moiety 'C28 H46 O6 Rh2 S2'
_chemical_formula_sum 'C28 H46 O6 Rh2 S2'
_chemical_formula_weight 748.60
_space_group_crystal_system monoclinic
_space_group_IT_number 9
_space_group_name_Hall 'C -2yc'
_space_group_name_H-M_alt 'C 1 c 1'
_atom_sites_solution_hydrogens geom
_atom_sites_solution_primary direct
_atom_sites_solution_secondary difmap
_audit_update_record
;
2021-10-02 deposited with the CCDC.	2021-11-25 downloaded from the CCDC.
;
_cell_angle_alpha 90.0000
_cell_angle_beta 92.884(4)
_cell_angle_gamma 90.0000
_cell_formula_units_Z 4
_cell_length_a 15.1520(6)
_cell_length_b 19.2929(11)
_cell_length_c 10.7055(5)
_cell_measurement_reflns_used 8320
_cell_measurement_temperature 296
_cell_measurement_theta_max 31.29
_cell_measurement_theta_min 3.44
_cell_volume 3125.5(3)
_computing_cell_refinement 'CrysAlisPro 1.171.39.20a (Rigaku OD, 2015)'
_computing_data_collection 'CrysAlisPro 1.171.39.20a (Rigaku OD, 2015)'
_computing_data_reduction 'CrysAlisPro 1.171.39.20a (Rigaku OD, 2015)'
_computing_molecular_graphics 'CrystalStructure 4.2.2'
_computing_publication_material 'CrystalStructure 4.2.2 (Rigaku, 2016)'
_computing_structure_refinement 'SHELXL Version 2014/7 (Sheldrick, 2008)'
_computing_structure_solution 'SHELXT Version 2014/5 (Sheldrick, 2014)'
_diffrn_ambient_temperature 296
_diffrn_detector_area_resol_mean 5.811
_diffrn_measured_fraction_theta_full 0.999
_diffrn_measured_fraction_theta_max 0.909
_diffrn_measurement_device_type 'Rigaku XtaLAB P200'
_diffrn_measurement_method \w
_diffrn_radiation_type 'Mo K\a'
_diffrn_radiation_wavelength 0.71075
_diffrn_reflns_av_R_equivalents 0.0363
_diffrn_reflns_Laue_measured_fraction_full 0.999
_diffrn_reflns_Laue_measured_fraction_max 0.909
_diffrn_reflns_limit_h_max 21
_diffrn_reflns_limit_h_min -21
_diffrn_reflns_limit_k_max 27
_diffrn_reflns_limit_k_min -27
_diffrn_reflns_limit_l_max 15
_diffrn_reflns_limit_l_min -15
_diffrn_reflns_number 18758
_diffrn_reflns_point_group_measured_fraction_full 0.926
_diffrn_reflns_point_group_measured_fraction_max 0.795
_diffrn_reflns_theta_full 25.242
_diffrn_reflns_theta_max 31.266
_diffrn_reflns_theta_min 2.610
_diffrn_standards_number 0
_exptl_absorpt_coefficient_mu 1.225
_exptl_absorpt_correction_T_max 0.885
_exptl_absorpt_correction_T_min 0.816
_exptl_absorpt_correction_type multi-scan
_exptl_absorpt_process_details
;
CrysAlisPro 1.171.39.20a (Rigaku Oxford Diffraction, 2015)
Empirical absorption correction using spherical harmonics,
 implemented in SCALE3 ABSPACK scaling algorithm.
;
_exptl_crystal_colour yellow-orange
_exptl_crystal_density_diffrn 1.591
_exptl_crystal_density_method 'not measured'
_exptl_crystal_description block
_exptl_crystal_F_000 1536.00
_exptl_crystal_size_max 0.200
_exptl_crystal_size_mid 0.150
_exptl_crystal_size_min 0.100
_refine_diff_density_max 1.21
_refine_diff_density_min -0.55
_refine_ls_abs_structure_details
;
 Flack x determined using 2656 quotients [(I+)-(I-)]/[(I+)+(I-)]
 (Parsons, Flack and Wagner, Acta Cryst. B69 (2013) 249-259).
;
_refine_ls_abs_structure_Flack -0.06(3)
_refine_ls_extinction_method none
_refine_ls_goodness_of_fit_ref 1.055
_refine_ls_hydrogen_treatment constr
_refine_ls_number_parameters 370
_refine_ls_number_reflns 8106
_refine_ls_number_restraints 2
_refine_ls_R_factor_all 0.0523
_refine_ls_R_factor_gt 0.0422
_refine_ls_shift/su_max 0.000
_refine_ls_structure_factor_coef Fsqd
_refine_ls_weighting_details 'w = 1/[\s^2^(Fo^2^)+(0.0523P)^2^+4.2557P] where P=(Fo^2^+2Fc^2^)/3'
_refine_ls_weighting_scheme calc
_refine_ls_wR_factor_gt 0.1033
_refine_ls_wR_factor_ref 0.1088
_reflns_Friedel_coverage 0.748
_reflns_Friedel_fraction_full 0.854
_reflns_Friedel_fraction_max 0.681
_reflns_number_gt 6973
_reflns_number_total 8106
_reflns_threshold_expression F^2^>2.0\s(F^2^)
_cod_data_source_file d1dt03347f2.cif
_cod_data_source_block sample4
_cod_depositor_comments 'Adding full bibliography for 7708925--7708931.cif.'
_cod_database_code 7708930

loop_
_space_group_symop_id
_space_group_symop_operation_xyz
1 +X,+Y,+Z
2 +X,-Y,1/2+Z
3 1/2+X,1/2+Y,+Z
4 1/2+X,1/2-Y,1/2+Z

loop_
_atom_site_label
_atom_site_type_symbol
_atom_site_fract_x
_atom_site_fract_y
_atom_site_fract_z
_atom_site_U_iso_or_equiv
_atom_site_adp_type
_atom_site_occupancy
_atom_site_site_symmetry_order
_atom_site_calc_flag
_atom_site_refinement_flags_posn
_atom_site_refinement_flags_adp
_atom_site_refinement_flags_occupancy
_atom_site_disorder_assembly
_atom_site_disorder_group
Rh1 Rh 0.56183(3) 0.14178(3) 0.44782(4) 0.04179(12) Uani 1 1 d . . . . .
Rh2 Rh 0.48789(3) 0.22808(3) 0.60108(4) 0.04343(13) Uani 1 1 d . . . . .
S1 S 0.69561(13) 0.14429(15) 0.5561(2) 0.0709(6) Uani 1 1 d . . . . .
S2 S 0.61225(14) 0.23631(17) 0.7309(2) 0.0796(8) Uani 1 1 d . . . . .
O1 O 0.7158(7) 0.0914(7) 0.6349(13) 0.107(4) Uani 0.74 1 d . . P . .
O2 O 0.7648(6) 0.1739(6) 0.4875(10) 0.099(3) Uani 0.86 1 d . . P . .
O3 O 0.6063(7) 0.1997(6) 0.8444(9) 0.111(3) Uani 0.95 1 d . . P . .
O4 O 0.6592(10) 0.2950(12) 0.7235(17) 0.103(6) Uani 0.51 1 d . . P . .
O5 O 0.6776(12) 0.1626(12) 0.6982(18) 0.062(5) Uani 0.31 1 d . . P . .
O6 O 0.6982(6) 0.2209(8) 0.6463(13) 0.086(4) Uani 0.63 1 d . . P . .
O7 O 0.2371(9) -0.0263(10) 0.3878(16) 0.164(6) Uani 1 1 d . . . . .
O8 O 0.5000(8) 0.5450(5) 0.6702(13) 0.127(4) Uani 1 1 d . . . . .
C1 C 0.4639(5) 0.0835(4) 0.3184(8) 0.0553(17) Uani 1 1 d . . . . .
C2 C 0.5259(6) 0.0356(4) 0.3708(8) 0.0610(19) Uani 1 1 d . . . . .
C3 C 0.6107(7) 0.0538(5) 0.3323(10) 0.071(2) Uani 1 1 d . . . . .
C4 C 0.6011(7) 0.1136(6) 0.2577(8) 0.070(2) Uani 1 1 d . . . . .
C5 C 0.5114(7) 0.1319(4) 0.2458(7) 0.066(2) Uani 1 1 d . . . . .
C6 C 0.3663(6) 0.0782(6) 0.3311(12) 0.080(3) Uani 1 1 d . . . . .
H6A H 0.3397 0.1235 0.3178 0.096 Uiso 1 1 calc R U . . .
H6B H 0.3547 0.0634 0.4153 0.096 Uiso 1 1 calc R U . . .
C7 C 0.5067(11) -0.0271(5) 0.4465(13) 0.100(4) Uani 1 1 d . . . . .
H7A H 0.5394 -0.0247 0.5255 0.120 Uiso 1 1 calc R U . . .
H7B H 0.5238 -0.0680 0.4024 0.120 Uiso 1 1 calc R U . . .
H7C H 0.4447 -0.0291 0.4601 0.120 Uiso 1 1 calc R U . . .
C8 C 0.6924(9) 0.0134(8) 0.3554(17) 0.119(6) Uani 1 1 d . . . . .
H8A H 0.6934 -0.0244 0.2971 0.143 Uiso 1 1 calc R U . . .
H8B H 0.6944 -0.0045 0.4391 0.143 Uiso 1 1 calc R U . . .
H8C H 0.7427 0.0428 0.3449 0.143 Uiso 1 1 calc R U . . .
C9 C 0.6767(11) 0.1450(9) 0.1898(14) 0.117(6) Uani 1 1 d . . . . .
H9A H 0.6607 0.1908 0.1616 0.140 Uiso 1 1 calc R U . . .
H9B H 0.6892 0.1166 0.1191 0.140 Uiso 1 1 calc R U . . .
H9C H 0.7283 0.1476 0.2456 0.140 Uiso 1 1 calc R U . . .
C10 C 0.4733(12) 0.1865(7) 0.1637(11) 0.104(4) Uani 1 1 d . . . . .
H10A H 0.4762 0.1724 0.0780 0.125 Uiso 1 1 calc R U . . .
H10B H 0.5061 0.2286 0.1770 0.125 Uiso 1 1 calc R U . . .
H10C H 0.4128 0.1940 0.1825 0.125 Uiso 1 1 calc R U . . .
C11 C 0.3241(7) 0.0268(8) 0.2372(14) 0.100(4) Uani 1 1 d . . . . .
H11A H 0.3231 0.0466 0.1538 0.120 Uiso 1 1 calc R U . . .
H11B H 0.3588 -0.0154 0.2370 0.120 Uiso 1 1 calc R U . . .
C12 C 0.2306(9) 0.0102(12) 0.2717(19) 0.142(8) Uani 1 1 d . . . . .
H12A H 0.1969 0.0526 0.2802 0.170 Uiso 1 1 calc R U . . .
H12B H 0.2012 -0.0182 0.2074 0.170 Uiso 1 1 calc R U . . .
C13 C 0.1608(15) -0.044(2) 0.438(2) 0.239(19) Uani 1 1 d . . . . .
H13A H 0.1732 -0.0684 0.5149 0.287 Uiso 1 1 calc R U . . .
H13B H 0.1270 -0.0034 0.4529 0.287 Uiso 1 1 calc R U . . .
H13C H 0.1277 -0.0740 0.3805 0.287 Uiso 1 1 calc R U . . .
C14 C 0.4199(5) 0.3308(4) 0.6108(8) 0.0574(17) Uani 1 1 d . . . . .
C15 C 0.4194(5) 0.2995(5) 0.7306(8) 0.0561(18) Uani 1 1 d . . . . .
C16 C 0.3691(5) 0.2371(4) 0.7200(8) 0.0571(18) Uani 1 1 d . . . . .
C17 C 0.3352(5) 0.2319(5) 0.5952(9) 0.0592(19) Uani 1 1 d . . . . .
C18 C 0.3654(5) 0.2886(5) 0.5261(8) 0.0576(18) Uani 1 1 d . . . . .
C19 C 0.4594(6) 0.3995(5) 0.5828(13) 0.077(3) Uani 1 1 d . . . . .
H19A H 0.4736 0.4010 0.4955 0.093 Uiso 1 1 calc R U . . .
H19B H 0.5140 0.4053 0.6331 0.093 Uiso 1 1 calc R U . . .
C20 C 0.4585(7) 0.3279(6) 0.8504(10) 0.083(3) Uani 1 1 d . . . . .
H20A H 0.4121 0.3389 0.9049 0.100 Uiso 1 1 calc R U . . .
H20B H 0.4915 0.3691 0.8338 0.100 Uiso 1 1 calc R U . . .
H20C H 0.4971 0.2940 0.8896 0.100 Uiso 1 1 calc R U . . .
C21 C 0.3444(10) 0.1906(6) 0.8265(13) 0.096(4) Uani 1 1 d . . . . .
H21A H 0.3059 0.2153 0.8795 0.115 Uiso 1 1 calc R U . . .
H21B H 0.3969 0.1770 0.8742 0.115 Uiso 1 1 calc R U . . .
H21C H 0.3147 0.1502 0.7935 0.115 Uiso 1 1 calc R U . . .
C22 C 0.2670(7) 0.1805(8) 0.5493(15) 0.100(5) Uani 1 1 d . . . . .
H22A H 0.2589 0.1839 0.4600 0.120 Uiso 1 1 calc R U . . .
H22B H 0.2121 0.1900 0.5869 0.120 Uiso 1 1 calc R U . . .
H22C H 0.2864 0.1345 0.5716 0.120 Uiso 1 1 calc R U . . .
C23 C 0.3400(7) 0.3063(9) 0.3938(11) 0.105(5) Uani 1 1 d . . . . .
H23A H 0.2786 0.3187 0.3868 0.125 Uiso 1 1 calc R U . . .
H23B H 0.3501 0.2670 0.3414 0.125 Uiso 1 1 calc R U . . .
H23C H 0.3751 0.3447 0.3677 0.125 Uiso 1 1 calc R U . . .
C24 C 0.3956(8) 0.4594(7) 0.610(2) 0.126(6) Uani 1 1 d . . . . .
H24A H 0.3414 0.4533 0.5592 0.151 Uiso 1 1 calc R U . . .
H24B H 0.3808 0.4570 0.6971 0.151 Uiso 1 1 calc R U . . .
C25 C 0.4318(9) 0.5291(7) 0.5854(19) 0.118(5) Uani 1 1 d . . . . .
H25A H 0.4530 0.5304 0.5015 0.141 Uiso 1 1 calc R U . . .
H25B H 0.3854 0.5634 0.5906 0.141 Uiso 1 1 calc R U . . .
C26 C 0.5318(16) 0.6098(9) 0.6552(17) 0.145(7) Uani 1 1 d . . . . .
H26A H 0.4838 0.6423 0.6522 0.174 Uiso 1 1 calc R U . . .
H26B H 0.5620 0.6122 0.5786 0.174 Uiso 1 1 calc R U . . .
H26C H 0.5722 0.6210 0.7242 0.174 Uiso 1 1 calc R U . . .
C27 C 0.5024(5) 0.1233(5) 0.6127(8) 0.0524(17) Uani 1 1 d . . . . .
H27A H 0.4479 0.0969 0.6050 0.063 Uiso 1 1 calc R U . . .
H27B H 0.5415 0.1070 0.6811 0.063 Uiso 1 1 calc R U . . .
C28 C 0.5639(6) 0.2474(4) 0.4519(10) 0.0513(15) Uani 1 1 d . . . . .
H28A H 0.5336 0.2700 0.3811 0.062 Uiso 1 1 calc R U . . .
H28B H 0.6212 0.2679 0.4727 0.062 Uiso 1 1 calc R U . . .

loop_
_atom_site_aniso_label
_atom_site_aniso_U_11
_atom_site_aniso_U_22
_atom_site_aniso_U_33
_atom_site_aniso_U_23
_atom_site_aniso_U_13
_atom_site_aniso_U_12
Rh1 0.0378(2) 0.0465(2) 0.0414(2) 0.0008(2) 0.00557(16) -0.0031(2)
Rh2 0.03161(19) 0.0549(3) 0.0431(2) -0.0072(2) -0.00478(16) 0.0019(2)
S1 0.0368(8) 0.1068(18) 0.0686(13) -0.0010(11) -0.0020(8) 0.0151(10)
S2 0.0459(10) 0.120(2) 0.0701(14) -0.0313(13) -0.0247(9) 0.0112(12)
O1 0.065(6) 0.130(10) 0.124(9) 0.044(8) 0.008(6) 0.030(6)
O2 0.055(4) 0.131(8) 0.112(8) 0.018(6) 0.005(5) -0.020(5)
O3 0.100(6) 0.146(8) 0.082(5) 0.007(5) -0.045(5) 0.021(6)
O4 0.059(8) 0.149(16) 0.100(11) -0.029(11) -0.015(8) -0.017(9)
O5 0.044(8) 0.082(13) 0.058(10) -0.004(9) -0.017(7) 0.026(9)
O6 0.038(4) 0.123(10) 0.096(8) -0.022(7) -0.015(5) -0.004(5)
O7 0.104(8) 0.224(16) 0.167(12) -0.036(11) 0.034(8) -0.077(9)
O8 0.108(7) 0.078(6) 0.195(12) 0.022(6) -0.012(8) -0.007(5)
C1 0.053(4) 0.054(4) 0.059(4) -0.011(3) 0.009(3) -0.011(3)
C2 0.072(5) 0.049(4) 0.063(5) -0.007(3) 0.018(4) -0.007(4)
C3 0.070(5) 0.071(6) 0.072(6) -0.023(4) 0.008(4) 0.007(5)
C4 0.070(5) 0.088(6) 0.055(5) -0.019(4) 0.027(4) -0.023(5)
C5 0.100(7) 0.055(4) 0.043(4) -0.005(3) -0.004(4) -0.008(4)
C6 0.051(4) 0.088(7) 0.103(8) -0.038(6) 0.007(5) -0.006(5)
C7 0.150(12) 0.052(5) 0.100(8) 0.013(5) 0.013(8) -0.014(6)
C8 0.079(8) 0.123(11) 0.157(13) -0.065(10) 0.006(8) 0.028(8)
C9 0.120(11) 0.150(13) 0.086(8) -0.024(8) 0.058(8) -0.061(10)
C10 0.162(13) 0.089(8) 0.061(6) 0.011(6) -0.015(7) 0.003(8)
C11 0.060(5) 0.125(10) 0.116(9) -0.048(8) 0.005(6) -0.024(6)
C12 0.068(7) 0.21(2) 0.145(14) -0.078(15) 0.009(9) -0.047(10)
C13 0.121(16) 0.45(6) 0.151(19) -0.05(2) 0.060(15) -0.11(2)
C14 0.038(3) 0.057(4) 0.077(5) 0.005(4) -0.002(3) 0.007(3)
C15 0.039(3) 0.071(5) 0.058(4) 0.001(4) -0.005(3) 0.011(3)
C16 0.050(4) 0.058(4) 0.065(5) -0.003(3) 0.021(3) 0.014(3)
C17 0.036(3) 0.067(5) 0.075(5) -0.019(4) 0.008(3) -0.002(3)
C18 0.034(3) 0.076(5) 0.062(4) 0.001(4) -0.008(3) 0.010(3)
C19 0.041(3) 0.066(5) 0.124(8) 0.016(5) 0.001(4) 0.007(4)
C20 0.072(6) 0.092(7) 0.084(6) -0.037(6) -0.007(5) 0.021(5)
C21 0.103(9) 0.078(7) 0.110(9) 0.020(6) 0.049(7) 0.013(6)
C22 0.047(5) 0.118(10) 0.137(11) -0.046(9) 0.014(6) -0.012(6)
C23 0.056(5) 0.184(15) 0.072(7) 0.023(8) -0.015(5) 0.022(7)
C24 0.055(6) 0.086(8) 0.24(2) 0.055(10) 0.008(8) 0.009(5)
C25 0.084(8) 0.074(7) 0.195(16) 0.041(9) 0.004(9) 0.034(6)
C26 0.22(2) 0.100(11) 0.116(12) -0.006(9) -0.014(14) 0.019(13)
C27 0.053(4) 0.059(4) 0.046(4) 0.006(3) 0.008(3) 0.011(3)
C28 0.049(3) 0.039(3) 0.066(4) -0.011(3) 0.007(3) -0.005(3)

loop_
_atom_type_symbol
_atom_type_description
_atom_type_scat_dispersion_real
_atom_type_scat_dispersion_imag
_atom_type_scat_source
C C 0.0033 0.0016
;
International Tables for Crystallography
(Vol. C, Tables 4.2.6.8 and 6.1.1.4)
;
H H 0.0000 0.0000
;
International Tables for Crystallography
(Vol. C, Table 6.1.1.4)
;
Rh Rh -1.1178 0.9187
;
International Tables for Crystallography
(Vol. C, Tables 4.2.6.8 and 6.1.1.4)
;
S S 0.1246 0.1234
;
International Tables for Crystallography
(Vol. C, Tables 4.2.6.8 and 6.1.1.4)
;
O O 0.0106 0.0060
;
International Tables for Crystallography
(Vol. C, Tables 4.2.6.8 and 6.1.1.4)
;

loop_
_geom_angle_atom_site_label_1
_geom_angle_atom_site_label_2
_geom_angle_atom_site_label_3
_geom_angle
_geom_angle_site_symmetry_1
_geom_angle_site_symmetry_3
_geom_angle_publ_flag
C28 Rh1 C27 99.4(4) . . ?
C28 Rh1 C4 105.1(4) . . ?
C27 Rh1 C4 153.7(3) . . ?
C28 Rh1 C3 139.6(4) . . ?
C27 Rh1 C3 120.8(4) . . ?
C4 Rh1 C3 36.8(4) . . ?
C28 Rh1 C5 96.2(4) . . ?
C27 Rh1 C5 131.7(4) . . ?
C4 Rh1 C5 36.5(4) . . ?
C3 Rh1 C5 61.1(4) . . ?
C28 Rh1 C2 156.3(4) . . ?
C27 Rh1 C2 92.8(3) . . ?
C4 Rh1 C2 61.0(3) . . ?
C3 Rh1 C2 36.5(4) . . ?
C5 Rh1 C2 60.9(3) . . ?
C28 Rh1 C1 121.1(4) . . ?
C27 Rh1 C1 97.9(3) . . ?
C4 Rh1 C1 61.1(3) . . ?
C3 Rh1 C1 61.0(3) . . ?
C5 Rh1 C1 36.7(3) . . ?
C2 Rh1 C1 36.3(3) . . ?
C28 Rh1 S1 87.4(3) . . ?
C27 Rh1 S1 89.1(2) . . ?
C4 Rh1 S1 101.5(3) . . ?
C3 Rh1 S1 89.2(3) . . ?
C5 Rh1 S1 137.3(3) . . ?
C2 Rh1 S1 113.2(3) . . ?
C1 Rh1 S1 148.7(2) . . ?
C28 Rh1 Rh2 50.2(3) . . ?
C27 Rh1 Rh2 49.8(2) . . ?
C4 Rh1 Rh2 150.6(3) . . ?
C3 Rh1 Rh2 170.0(3) . . ?
C5 Rh1 Rh2 121.0(3) . . ?
C2 Rh1 Rh2 134.3(2) . . ?
C1 Rh1 Rh2 114.1(2) . . ?
S1 Rh1 Rh2 93.73(7) . . ?
C27 Rh2 C28 99.5(3) . . ?
C27 Rh2 C14 157.6(3) . . ?
C28 Rh2 C14 98.8(3) . . ?
C27 Rh2 C15 128.5(3) . . ?
C28 Rh2 C15 131.7(3) . . ?
C14 Rh2 C15 36.9(3) . . ?
C27 Rh2 C16 97.4(3) . . ?
C28 Rh2 C16 156.7(3) . . ?
C14 Rh2 C16 61.6(3) . . ?
C15 Rh2 C16 36.9(3) . . ?
C27 Rh2 S2 87.1(2) . . ?
C28 Rh2 S2 89.0(3) . . ?
C14 Rh2 S2 106.1(2) . . ?
C15 Rh2 S2 88.5(2) . . ?
C16 Rh2 S2 107.9(2) . . ?
C27 Rh2 C18 127.4(3) . . ?
C28 Rh2 C18 96.4(3) . . ?
C14 Rh2 C18 37.1(3) . . ?
C15 Rh2 C18 61.0(3) . . ?
C16 Rh2 C18 60.5(3) . . ?
S2 Rh2 C18 143.2(2) . . ?
C27 Rh2 C17 97.9(3) . . ?
C28 Rh2 C17 125.0(4) . . ?
C14 Rh2 C17 60.7(3) . . ?
C15 Rh2 C17 60.3(3) . . ?
C16 Rh2 C17 35.9(3) . . ?
S2 Rh2 C17 143.7(2) . . ?
C18 Rh2 C17 35.6(3) . . ?
C27 Rh2 Rh1 50.3(2) . . ?
C28 Rh2 Rh1 49.80(19) . . ?
C14 Rh2 Rh1 143.3(2) . . ?
C15 Rh2 Rh1 177.6(2) . . ?
C16 Rh2 Rh1 140.9(2) . . ?
S2 Rh2 Rh1 93.39(6) . . ?
C18 Rh2 Rh1 117.7(2) . . ?
C17 Rh2 Rh1 117.4(2) . . ?
O1 S1 O2 118.4(7) . . ?
O1 S1 O5 67.4(10) . . ?
O2 S1 O5 124.4(10) . . ?
O1 S1 O6 107.0(9) . . ?
O2 S1 O6 87.1(7) . . ?
O5 S1 O6 45.1(9) . . ?
O1 S1 Rh1 117.9(6) . . ?
O2 S1 Rh1 113.7(4) . . ?
O5 S1 Rh1 107.3(6) . . ?
O6 S1 Rh1 106.9(3) . . ?
O4 S2 O3 122.0(9) . . ?
O4 S2 O6 71.6(10) . . ?
O3 S2 O6 117.9(7) . . ?
O4 S2 O5 111.1(11) . . ?
O3 S2 O5 80.2(8) . . ?
O6 S2 O5 44.3(8) . . ?
O4 S2 Rh2 116.5(8) . . ?
O3 S2 Rh2 113.6(4) . . ?
O6 S2 Rh2 107.6(4) . . ?
O5 S2 Rh2 106.0(6) . . ?
S1 O1 O5 63.5(9) . . ?
S2 O4 O6 62.4(9) . . ?
O6 O5 S1 74.2(12) . . ?
O6 O5 O1 116.6(16) . . ?
S1 O5 O1 49.1(7) . . ?
O6 O5 S2 62.6(10) . . ?
S1 O5 S2 119.2(11) . . ?
O1 O5 S2 163.2(11) . . ?
O5 O6 S2 73.0(11) . . ?
O5 O6 S1 60.7(10) . . ?
S2 O6 S1 117.1(7) . . ?
O5 O6 O4 114.0(15) . . ?
S2 O6 O4 46.1(7) . . ?
S1 O6 O4 159.1(7) . . ?
C13 O7 C12 117(2) . . ?
C26 O8 C25 112.9(12) . . ?
C2 C1 C5 107.5(7) . . ?
C2 C1 C6 124.0(9) . . ?
C5 C1 C6 128.3(9) . . ?
C2 C1 Rh1 71.5(5) . . ?
C5 C1 Rh1 71.2(4) . . ?
C6 C1 Rh1 126.6(6) . . ?
C3 C2 C1 108.5(8) . . ?
C3 C2 C7 124.3(10) . . ?
C1 C2 C7 127.0(10) . . ?
C3 C2 Rh1 71.1(5) . . ?
C1 C2 Rh1 72.2(4) . . ?
C7 C2 Rh1 125.8(7) . . ?
C4 C3 C2 107.4(9) . . ?
C4 C3 C8 126.2(12) . . ?
C2 C3 C8 126.1(12) . . ?
C4 C3 Rh1 70.4(5) . . ?
C2 C3 Rh1 72.4(5) . . ?
C8 C3 Rh1 127.2(8) . . ?
C5 C4 C3 109.2(8) . . ?
C5 C4 C9 127.5(12) . . ?
C3 C4 C9 122.8(12) . . ?
C5 C4 Rh1 73.6(5) . . ?
C3 C4 Rh1 72.8(5) . . ?
C9 C4 Rh1 126.0(7) . . ?
C4 C5 C1 107.3(8) . . ?
C4 C5 C10 125.6(11) . . ?
C1 C5 C10 126.8(11) . . ?
C4 C5 Rh1 69.9(5) . . ?
C1 C5 Rh1 72.0(4) . . ?
C10 C5 Rh1 127.9(7) . . ?
C1 C6 C11 111.6(8) . . ?
C1 C6 H6A 109.3 . . ?
C11 C6 H6A 109.3 . . ?
C1 C6 H6B 109.3 . . ?
C11 C6 H6B 109.3 . . ?
H6A C6 H6B 108.0 . . ?
C2 C7 H7A 109.5 . . ?
C2 C7 H7B 109.5 . . ?
H7A C7 H7B 109.5 . . ?
C2 C7 H7C 109.5 . . ?
H7A C7 H7C 109.5 . . ?
H7B C7 H7C 109.5 . . ?
C3 C8 H8A 109.5 . . ?
C3 C8 H8B 109.5 . . ?
H8A C8 H8B 109.5 . . ?
C3 C8 H8C 109.5 . . ?
H8A C8 H8C 109.5 . . ?
H8B C8 H8C 109.5 . . ?
C4 C9 H9A 109.5 . . ?
C4 C9 H9B 109.5 . . ?
H9A C9 H9B 109.5 . . ?
C4 C9 H9C 109.5 . . ?
H9A C9 H9C 109.5 . . ?
H9B C9 H9C 109.5 . . ?
C5 C10 H10A 109.5 . . ?
C5 C10 H10B 109.5 . . ?
H10A C10 H10B 109.5 . . ?
C5 C10 H10C 109.5 . . ?
H10A C10 H10C 109.5 . . ?
H10B C10 H10C 109.5 . . ?
C12 C11 C6 110.0(11) . . ?
C12 C11 H11A 109.7 . . ?
C6 C11 H11A 109.7 . . ?
C12 C11 H11B 109.7 . . ?
C6 C11 H11B 109.7 . . ?
H11A C11 H11B 108.2 . . ?
O7 C12 C11 107.0(15) . . ?
O7 C12 H12A 110.3 . . ?
C11 C12 H12A 110.3 . . ?
O7 C12 H12B 110.3 . . ?
C11 C12 H12B 110.3 . . ?
H12A C12 H12B 108.6 . . ?
O7 C13 H13A 109.5 . . ?
O7 C13 H13B 109.5 . . ?
H13A C13 H13B 109.5 . . ?
O7 C13 H13C 109.5 . . ?
H13A C13 H13C 109.5 . . ?
H13B C13 H13C 109.5 . . ?
C15 C14 C18 107.4(7) . . ?
C15 C14 C19 125.5(9) . . ?
C18 C14 C19 126.6(9) . . ?
C15 C14 Rh2 71.8(5) . . ?
C18 C14 Rh2 73.9(5) . . ?
C19 C14 Rh2 126.0(6) . . ?
C14 C15 C16 108.3(7) . . ?
C14 C15 C20 127.0(9) . . ?
C16 C15 C20 124.5(9) . . ?
C14 C15 Rh2 71.3(5) . . ?
C16 C15 Rh2 72.2(5) . . ?
C20 C15 Rh2 125.5(6) . . ?
C17 C16 C15 107.6(7) . . ?
C17 C16 C21 125.5(10) . . ?
C15 C16 C21 126.3(9) . . ?
C17 C16 Rh2 74.0(4) . . ?
C15 C16 Rh2 70.9(5) . . ?
C21 C16 Rh2 127.8(7) . . ?
C18 C17 C16 109.3(7) . . ?
C18 C17 C22 125.4(10) . . ?
C16 C17 C22 124.8(10) . . ?
C18 C17 Rh2 71.8(4) . . ?
C16 C17 Rh2 70.1(4) . . ?
C22 C17 Rh2 131.3(7) . . ?
C17 C18 C14 107.3(7) . . ?
C17 C18 C23 127.1(9) . . ?
C14 C18 C23 125.4(10) . . ?
C17 C18 Rh2 72.6(4) . . ?
C14 C18 Rh2 69.0(4) . . ?
C23 C18 Rh2 127.8(7) . . ?
C14 C19 C24 111.5(8) . . ?
C14 C19 H19A 109.3 . . ?
C24 C19 H19A 109.3 . . ?
C14 C19 H19B 109.3 . . ?
C24 C19 H19B 109.3 . . ?
H19A C19 H19B 108.0 . . ?
C15 C20 H20A 109.5 . . ?
C15 C20 H20B 109.5 . . ?
H20A C20 H20B 109.5 . . ?
C15 C20 H20C 109.5 . . ?
H20A C20 H20C 109.5 . . ?
H20B C20 H20C 109.5 . . ?
C16 C21 H21A 109.5 . . ?
C16 C21 H21B 109.5 . . ?
H21A C21 H21B 109.5 . . ?
C16 C21 H21C 109.5 . . ?
H21A C21 H21C 109.5 . . ?
H21B C21 H21C 109.5 . . ?
C17 C22 H22A 109.5 . . ?
C17 C22 H22B 109.5 . . ?
H22A C22 H22B 109.5 . . ?
C17 C22 H22C 109.5 . . ?
H22A C22 H22C 109.5 . . ?
H22B C22 H22C 109.5 . . ?
C18 C23 H23A 109.5 . . ?
C18 C23 H23B 109.5 . . ?
H23A C23 H23B 109.5 . . ?
C18 C23 H23C 109.5 . . ?
H23A C23 H23C 109.5 . . ?
H23B C23 H23C 109.5 . . ?
C25 C24 C19 113.8(11) . . ?
C25 C24 H24A 108.8 . . ?
C19 C24 H24A 108.8 . . ?
C25 C24 H24B 108.8 . . ?
C19 C24 H24B 108.8 . . ?
H24A C24 H24B 107.7 . . ?
O8 C25 C24 111.0(12) . . ?
O8 C25 H25A 109.4 . . ?
C24 C25 H25A 109.4 . . ?
O8 C25 H25B 109.4 . . ?
C24 C25 H25B 109.4 . . ?
H25A C25 H25B 108.0 . . ?
O8 C26 H26A 109.5 . . ?
O8 C26 H26B 109.5 . . ?
H26A C26 H26B 109.5 . . ?
O8 C26 H26C 109.5 . . ?
H26A C26 H26C 109.5 . . ?
H26B C26 H26C 109.5 . . ?
Rh2 C27 Rh1 79.9(3) . . ?
Rh2 C27 H27A 115.3 . . ?
Rh1 C27 H27A 115.3 . . ?
Rh2 C27 H27B 115.3 . . ?
Rh1 C27 H27B 115.3 . . ?
H27A C27 H27B 112.3 . . ?
Rh1 C28 Rh2 80.0(3) . . ?
Rh1 C28 H28A 115.3 . . ?
Rh2 C28 H28A 115.3 . . ?
Rh1 C28 H28B 115.3 . . ?
Rh2 C28 H28B 115.3 . . ?
H28A C28 H28B 112.3 . . ?

loop_
_geom_bond_atom_site_label_1
_geom_bond_atom_site_label_2
_geom_bond_distance
_geom_bond_site_symmetry_2
_geom_bond_publ_flag
Rh1 C28 2.038(7) . ?
Rh1 C27 2.053(8) . ?
Rh1 C4 2.217(8) . ?
Rh1 C3 2.248(9) . ?
Rh1 C5 2.265(8) . ?
Rh1 C2 2.265(8) . ?
Rh1 C1 2.275(7) . ?
Rh1 S1 2.284(2) . ?
Rh1 Rh2 2.6276(7) . ?
Rh2 C27 2.037(9) . ?
Rh2 C28 2.050(10) . ?
Rh2 C14 2.238(8) . ?
Rh2 C15 2.245(8) . ?
Rh2 C16 2.263(7) . ?
Rh2 S2 2.2897(18) . ?
Rh2 C18 2.303(7) . ?
Rh2 C17 2.312(7) . ?
S1 O1 1.349(12) . ?
S1 O2 1.429(10) . ?
S1 O5 1.60(2) . ?
S1 O6 1.764(13) . ?
S2 O4 1.34(2) . ?
S2 O3 1.413(11) . ?
S2 O6 1.650(12) . ?
S2 O5 1.777(18) . ?
O1 O5 1.65(2) . ?
O4 O6 1.77(2) . ?
O5 O6 1.30(3) . ?
O7 C13 1.34(2) . ?
O7 C12 1.43(3) . ?
O8 C26 1.35(2) . ?
O8 C25 1.375(19) . ?
C1 C2 1.414(13) . ?
C1 C5 1.431(13) . ?
C1 C6 1.496(12) . ?
C2 C3 1.413(14) . ?
C2 C7 1.493(14) . ?
C3 C4 1.408(16) . ?
C3 C8 1.472(17) . ?
C4 C5 1.404(15) . ?
C4 C9 1.514(14) . ?
C5 C10 1.471(14) . ?
C6 C11 1.529(14) . ?
C6 H6A 0.9700 . ?
C6 H6B 0.9700 . ?
C7 H7A 0.9600 . ?
C7 H7B 0.9600 . ?
C7 H7C 0.9600 . ?
C8 H8A 0.9600 . ?
C8 H8B 0.9600 . ?
C8 H8C 0.9600 . ?
C9 H9A 0.9600 . ?
C9 H9B 0.9600 . ?
C9 H9C 0.9600 . ?
C10 H10A 0.9600 . ?
C10 H10B 0.9600 . ?
C10 H10C 0.9600 . ?
C11 C12 1.516(18) . ?
C11 H11A 0.9700 . ?
C11 H11B 0.9700 . ?
C12 H12A 0.9700 . ?
C12 H12B 0.9700 . ?
C13 H13A 0.9600 . ?
C13 H13B 0.9600 . ?
C13 H13C 0.9600 . ?
C14 C15 1.418(12) . ?
C14 C18 1.447(12) . ?
C14 C19 1.490(13) . ?
C15 C16 1.427(13) . ?
C15 C20 1.489(12) . ?
C16 C17 1.410(13) . ?
C16 C21 1.512(14) . ?
C17 C18 1.410(13) . ?
C17 C22 1.497(13) . ?
C18 C23 1.489(13) . ?
C19 C24 1.546(17) . ?
C19 H19A 0.9700 . ?
C19 H19B 0.9700 . ?
C20 H20A 0.9600 . ?
C20 H20B 0.9600 . ?
C20 H20C 0.9600 . ?
C21 H21A 0.9600 . ?
C21 H21B 0.9600 . ?
C21 H21C 0.9600 . ?
C22 H22A 0.9600 . ?
C22 H22B 0.9600 . ?
C22 H22C 0.9600 . ?
C23 H23A 0.9600 . ?
C23 H23B 0.9600 . ?
C23 H23C 0.9600 . ?
C24 C25 1.480(18) . ?
C24 H24A 0.9700 . ?
C24 H24B 0.9700 . ?
C25 H25A 0.9700 . ?
C25 H25B 0.9700 . ?
C26 H26A 0.9600 . ?
C26 H26B 0.9600 . ?
C26 H26C 0.9600 . ?
C27 H27A 0.9700 . ?
C27 H27B 0.9700 . ?
C28 H28A 0.9700 . ?
C28 H28B 0.9700 . ?

loop_
_geom_torsion_atom_site_label_1
_geom_torsion_atom_site_label_2
_geom_torsion_atom_site_label_3
_geom_torsion_atom_site_label_4
_geom_torsion
_geom_torsion_site_symmetry_1
_geom_torsion_site_symmetry_2
_geom_torsion_site_symmetry_3
_geom_torsion_site_symmetry_4
_geom_torsion_publ_flag
O2 S1 O1 O5 118.1(11) . . . . ?
O6 S1 O1 O5 22.1(9) . . . . ?
Rh1 S1 O1 O5 -98.3(9) . . . . ?
O3 S2 O4 O6 112.0(9) . . . . ?
O5 S2 O4 O6 20.5(10) . . . . ?
Rh2 S2 O4 O6 -101.0(6) . . . . ?
O1 S1 O5 O6 149.5(11) . . . . ?
O2 S1 O5 O6 39.7(11) . . . . ?
Rh1 S1 O5 O6 -96.8(8) . . . . ?
O2 S1 O5 O1 -109.8(10) . . . . ?
O6 S1 O5 O1 -149.5(11) . . . . ?
Rh1 S1 O5 O1 113.7(6) . . . . ?
O1 S1 O5 S2 -165.3(17) . . . . ?
O2 S1 O5 S2 84.9(14) . . . . ?
O6 S1 O5 S2 45.2(11) . . . . ?
Rh1 S1 O5 S2 -51.6(15) . . . . ?
S1 O1 O5 O6 -33.1(11) . . . . ?
S1 O1 O5 S2 50(6) . . . . ?
O4 S2 O5 O6 -28.3(13) . . . . ?
O3 S2 O5 O6 -149.0(9) . . . . ?
Rh2 S2 O5 O6 99.1(8) . . . . ?
O4 S2 O5 S1 -78.5(16) . . . . ?
O3 S2 O5 S1 160.8(15) . . . . ?
O6 S2 O5 S1 -50.2(12) . . . . ?
Rh2 S2 O5 S1 48.9(15) . . . . ?
O4 S2 O5 O1 -120(6) . . . . ?
O3 S2 O5 O1 119(6) . . . . ?
O6 S2 O5 O1 -92(6) . . . . ?
Rh2 S2 O5 O1 7(6) . . . . ?
S1 O5 O6 S2 135.8(6) . . . . ?
O1 O5 O6 S2 161.2(12) . . . . ?
O1 O5 O6 S1 25.4(9) . . . . ?
S2 O5 O6 S1 -135.8(6) . . . . ?
S1 O5 O6 O4 157.4(8) . . . . ?
O1 O5 O6 O4 -177.3(10) . . . . ?
S2 O5 O6 O4 21.6(8) . . . . ?
O4 S2 O6 O5 152.2(13) . . . . ?
O3 S2 O6 O5 35.0(11) . . . . ?
Rh2 S2 O6 O5 -95.0(9) . . . . ?
O4 S2 O6 S1 -164.8(12) . . . . ?
O3 S2 O6 S1 78.1(9) . . . . ?
O5 S2 O6 S1 43.0(9) . . . . ?
Rh2 S2 O6 S1 -52.0(9) . . . . ?
O3 S2 O6 O4 -117.1(10) . . . . ?
O5 S2 O6 O4 -152.2(13) . . . . ?
Rh2 S2 O6 O4 112.8(8) . . . . ?
O1 S1 O6 O5 -29.3(10) . . . . ?
O2 S1 O6 O5 -148.1(10) . . . . ?
Rh1 S1 O6 O5 97.9(9) . . . . ?
O1 S1 O6 S2 -77.8(9) . . . . ?
O2 S1 O6 S2 163.4(9) . . . . ?
O5 S1 O6 S2 -48.5(10) . . . . ?
Rh1 S1 O6 S2 49.4(9) . . . . ?
O1 S1 O6 O4 -110(3) . . . . ?
O2 S1 O6 O4 131(3) . . . . ?
O5 S1 O6 O4 -81(3) . . . . ?
Rh1 S1 O6 O4 17(3) . . . . ?
S2 O4 O6 O5 -29.2(12) . . . . ?
S2 O4 O6 S1 41(3) . . . . ?
C5 C1 C2 C3 0.3(9) . . . . ?
C6 C1 C2 C3 175.6(8) . . . . ?
Rh1 C1 C2 C3 -62.2(6) . . . . ?
C5 C1 C2 C7 -175.6(10) . . . . ?
C6 C1 C2 C7 -0.3(14) . . . . ?
Rh1 C1 C2 C7 121.9(10) . . . . ?
C5 C1 C2 Rh1 62.5(5) . . . . ?
C6 C1 C2 Rh1 -122.1(8) . . . . ?
C1 C2 C3 C4 0.8(10) . . . . ?
C7 C2 C3 C4 176.9(9) . . . . ?
Rh1 C2 C3 C4 -62.1(6) . . . . ?
C1 C2 C3 C8 -173.4(10) . . . . ?
C7 C2 C3 C8 2.7(16) . . . . ?
Rh1 C2 C3 C8 123.7(11) . . . . ?
C1 C2 C3 Rh1 62.9(6) . . . . ?
C7 C2 C3 Rh1 -121.0(10) . . . . ?
C2 C3 C4 C5 -1.7(10) . . . . ?
C8 C3 C4 C5 172.5(10) . . . . ?
Rh1 C3 C4 C5 -65.1(6) . . . . ?
C2 C3 C4 C9 -174.4(9) . . . . ?
C8 C3 C4 C9 -0.2(16) . . . . ?
Rh1 C3 C4 C9 122.2(10) . . . . ?
C2 C3 C4 Rh1 63.4(6) . . . . ?
C8 C3 C4 Rh1 -122.4(11) . . . . ?
C3 C4 C5 C1 1.9(10) . . . . ?
C9 C4 C5 C1 174.2(10) . . . . ?
Rh1 C4 C5 C1 -62.7(6) . . . . ?
C3 C4 C5 C10 -172.5(9) . . . . ?
C9 C4 C5 C10 -0.3(16) . . . . ?
Rh1 C4 C5 C10 122.8(9) . . . . ?
C3 C4 C5 Rh1 64.6(6) . . . . ?
C9 C4 C5 Rh1 -123.1(11) . . . . ?
C2 C1 C5 C4 -1.4(9) . . . . ?
C6 C1 C5 C4 -176.4(8) . . . . ?
Rh1 C1 C5 C4 61.3(6) . . . . ?
C2 C1 C5 C10 173.0(9) . . . . ?
C6 C1 C5 C10 -2.1(15) . . . . ?
Rh1 C1 C5 C10 -124.3(10) . . . . ?
C2 C1 C5 Rh1 -62.7(6) . . . . ?
C6 C1 C5 Rh1 122.3(9) . . . . ?
C2 C1 C6 C11 -80.9(14) . . . . ?
C5 C1 C6 C11 93.4(13) . . . . ?
Rh1 C1 C6 C11 -172.2(9) . . . . ?
C1 C6 C11 C12 166.9(15) . . . . ?
C13 O7 C12 C11 178(2) . . . . ?
C6 C11 C12 O7 -66(2) . . . . ?
C18 C14 C15 C16 2.7(9) . . . . ?
C19 C14 C15 C16 175.2(7) . . . . ?
Rh2 C14 C15 C16 -63.1(5) . . . . ?
C18 C14 C15 C20 -173.2(8) . . . . ?
C19 C14 C15 C20 -0.8(13) . . . . ?
Rh2 C14 C15 C20 120.9(8) . . . . ?
C18 C14 C15 Rh2 65.9(5) . . . . ?
C19 C14 C15 Rh2 -121.7(8) . . . . ?
C14 C15 C16 C17 -2.8(9) . . . . ?
C20 C15 C16 C17 173.3(8) . . . . ?
Rh2 C15 C16 C17 -65.4(5) . . . . ?
C14 C15 C16 C21 -174.1(8) . . . . ?
C20 C15 C16 C21 2.0(14) . . . . ?
Rh2 C15 C16 C21 123.4(9) . . . . ?
C14 C15 C16 Rh2 62.5(6) . . . . ?
C20 C15 C16 Rh2 -121.4(8) . . . . ?
C15 C16 C17 C18 1.8(9) . . . . ?
C21 C16 C17 C18 173.1(8) . . . . ?
Rh2 C16 C17 C18 -61.5(5) . . . . ?
C15 C16 C17 C22 -169.5(9) . . . . ?
C21 C16 C17 C22 1.8(14) . . . . ?
Rh2 C16 C17 C22 127.2(9) . . . . ?
C15 C16 C17 Rh2 63.3(5) . . . . ?
C21 C16 C17 Rh2 -125.3(9) . . . . ?
C16 C17 C18 C14 -0.1(9) . . . . ?
C22 C17 C18 C14 171.1(8) . . . . ?
Rh2 C17 C18 C14 -60.6(5) . . . . ?
C16 C17 C18 C23 -174.9(9) . . . . ?
C22 C17 C18 C23 -3.7(15) . . . . ?
Rh2 C17 C18 C23 124.6(10) . . . . ?
C16 C17 C18 Rh2 60.5(5) . . . . ?
C22 C17 C18 Rh2 -128.3(9) . . . . ?
C15 C14 C18 C17 -1.6(9) . . . . ?
C19 C14 C18 C17 -174.0(8) . . . . ?
Rh2 C14 C18 C17 62.9(5) . . . . ?
C15 C14 C18 C23 173.3(9) . . . . ?
C19 C14 C18 C23 1.0(14) . . . . ?
Rh2 C14 C18 C23 -122.2(9) . . . . ?
C15 C14 C18 Rh2 -64.5(5) . . . . ?
C19 C14 C18 Rh2 123.2(9) . . . . ?
C15 C14 C19 C24 -82.6(13) . . . . ?
C18 C14 C19 C24 88.4(15) . . . . ?
Rh2 C14 C19 C24 -175.2(10) . . . . ?
C14 C19 C24 C25 179.3(14) . . . . ?
C26 O8 C25 C24 -176.6(16) . . . . ?
C19 C24 C25 O8 -69(2) . . . . ?
